data_4111134
loop_
_publ_author_name
'Sara R. Halper'
'Loi Do'
'Jay R. Stork'
'Seth M. Cohen'

_publ_section_title
;
 Topological Control in Heterometallic Metal-Organic Frameworks by Anion
 Templating and Metalloligand Design
;
_journal_name_full 'Journal of the American Chemical Society'
_journal_page_first 15255
_journal_page_last 15268
_journal_paper_doi 10.1021/ja0645483
_journal_volume 128
_journal_year 2006
_chemical_formula_moiety 'C42 H30 Ag Co N9, B F4'
_chemical_formula_sum 'C42 H30 Ag B Co F4 N9'
_chemical_formula_weight 914.36
_chemical_name_common MOF-Co/AgOTf/BF~4~-1
_chemical_name_systematic
; 
 ? 
;
_space_group_IT_number 60
_symmetry_cell_setting orthorhombic
_symmetry_space_group_name_Hall '-P 2n 2ab'
_symmetry_space_group_name_H-M 'P b c n'
_atom_sites_solution_hydrogens geom
_atom_sites_solution_primary direct
_atom_sites_solution_secondary difmap
_audit_creation_method SHELXL-97
_cell_angle_alpha 90.00
_cell_angle_beta 90.00
_cell_angle_gamma 90.00
_cell_formula_units_Z 8
_cell_length_a 26.914(7)
_cell_length_b 12.327(3)
_cell_length_c 33.375(8)
_cell_measurement_reflns_used 1008
_cell_measurement_temperature 100(2)
_cell_measurement_theta_max 19.3
_cell_measurement_theta_min 2.19
_cell_volume 11073(5)
_computing_cell_refinement SMART
_computing_data_collection 'SMART 5.054 (Bruker, 2003)'
_computing_data_reduction 'SAINT 6.45A (Bruker, 2003)'
_computing_molecular_graphics 'SHELXTL 5.1 (Sheldrick, 1994)'
_computing_publication_material SHELXL97
_computing_structure_refinement 'SHELXL97 (Sheldrick, 1997)'
_computing_structure_solution 'SHELXS97 (Sheldrick, 1990)'
_diffrn_ambient_temperature 100(2)
_diffrn_detector_area_resol_mean 8.3
_diffrn_measured_fraction_theta_full 0.999
_diffrn_measured_fraction_theta_max 0.999
_diffrn_measurement_device_type 'Bruker APEX'
_diffrn_measurement_method \w
_diffrn_radiation_monochromator graphite
_diffrn_radiation_source 'fine-focus sealed tube'
_diffrn_radiation_type MoK\a
_diffrn_radiation_wavelength 0.71073
_diffrn_reflns_av_R_equivalents 0.1194
_diffrn_reflns_av_sigmaI/netI 0.0865
_diffrn_reflns_limit_h_max 32
_diffrn_reflns_limit_h_min -32
_diffrn_reflns_limit_k_max 14
_diffrn_reflns_limit_k_min -14
_diffrn_reflns_limit_l_max 40
_diffrn_reflns_limit_l_min -40
_diffrn_reflns_number 97394
_diffrn_reflns_theta_full 25.35
_diffrn_reflns_theta_max 25.35
_diffrn_reflns_theta_min 1.44
_diffrn_standards_number 0
_exptl_absorpt_coefficient_mu 0.698
_exptl_absorpt_correction_T_max 0.94734
_exptl_absorpt_correction_T_min 0.83552
_exptl_absorpt_correction_type multi-scan
_exptl_absorpt_process_details 'SADABS 2.10 (Sheldrick, 2004)'
_exptl_crystal_colour red
_exptl_crystal_density_diffrn 1.097
_exptl_crystal_description block
_exptl_crystal_F_000 3680
_exptl_crystal_size_max 0.30
_exptl_crystal_size_mid 0.20
_exptl_crystal_size_min 0.10
_platon_squeeze_details ' ?'
_refine_diff_density_max 2.551
_refine_diff_density_min -1.468
_refine_diff_density_rms 0.103
_refine_ls_extinction_method none
_refine_ls_goodness_of_fit_ref 1.045
_refine_ls_hydrogen_treatment constr
_refine_ls_matrix_type full
_refine_ls_number_parameters 551
_refine_ls_number_reflns 10133
_refine_ls_number_restraints 16
_refine_ls_restrained_S_all 1.046
_refine_ls_R_factor_all 0.1575
_refine_ls_R_factor_gt 0.0975
_refine_ls_shift/su_max 0.000
_refine_ls_shift/su_mean 0.000
_refine_ls_structure_factor_coef Fsqd
_refine_ls_weighting_details 'calc w=1/[\s^2^(Fo^2^)+(0.1559P)^2^+6.1820P] where P=(Fo^2^+2Fc^2^)/3'
_refine_ls_weighting_scheme calc
_refine_ls_wR_factor_gt 0.2579
_refine_ls_wR_factor_ref 0.2856
_reflns_number_gt 5688
_reflns_number_total 10133
_reflns_threshold_expression I>2\s(I)
_cod_data_source_file ja0645483rom20060627_113302_10.cif
_cod_data_source_block MOF-Co/AgOTf/BF~4~-1
_cod_database_code 4111134

loop_
_symmetry_equiv_pos_as_xyz
'x, y, z'
'-x+1/2, -y+1/2, z+1/2'
'-x, y, -z+1/2'
'x+1/2, -y+1/2, -z'
'-x, -y, -z'
'x-1/2, y-1/2, -z-1/2'
'x, -y, z-1/2'
'-x-1/2, y-1/2, z'

loop_
_atom_site_label
_atom_site_type_symbol
_atom_site_fract_x
_atom_site_fract_y
_atom_site_fract_z
_atom_site_U_iso_or_equiv
_atom_site_adp_type
_atom_site_occupancy
_atom_site_symmetry_multiplicity
_atom_site_calc_flag
_atom_site_refinement_flags
_atom_site_disorder_assembly
_atom_site_disorder_group
Ag1 Ag 0.77881(2) 0.26080(6) 0.35999(2) 0.0694(3) Uani 1 1 d . . .
Co1 Co 0.43142(4) 0.47664(10) 0.38633(3) 0.0690(4) Uani 1 1 d . . .
C1 C 0.4890(3) 0.6657(8) 0.3562(3) 0.076(3) Uani 1 1 d . . .
H1 H 0.4609 0.7124 0.3569 0.091 Uiso 1 1 calc R . .
C2 C 0.5349(3) 0.6958(8) 0.3416(3) 0.086(3) Uani 1 1 d . . .
H2 H 0.5441 0.7639 0.3305 0.103 Uiso 1 1 calc R . .
C3 C 0.5639(3) 0.6075(7) 0.3464(3) 0.081(3) Uani 1 1 d . . .
H3 H 0.5981 0.6028 0.3394 0.097 Uiso 1 1 calc R . .
C4 C 0.5368(3) 0.5274(9) 0.3627(3) 0.084(3) Uani 1 1 d . . .
C5 C 0.5519(3) 0.4219(8) 0.3742(3) 0.069(2) Uani 1 1 d . . .
C6 C 0.5239(3) 0.3441(7) 0.3917(3) 0.073(2) Uani 1 1 d . . .
C7 C 0.5390(3) 0.2372(6) 0.4042(3) 0.074(3) Uani 1 1 d . . .
H7 H 0.5714 0.2071 0.4024 0.088 Uiso 1 1 calc R . .
C8 C 0.4977(3) 0.1876(7) 0.4192(3) 0.069(2) Uani 1 1 d . . .
H8 H 0.4958 0.1159 0.4295 0.083 Uiso 1 1 calc R . .
C9 C 0.4592(3) 0.2605(7) 0.4164(3) 0.076(3) Uani 1 1 d . . .
H9 H 0.4264 0.2455 0.4253 0.092 Uiso 1 1 calc R . .
C10 C 0.6056(3) 0.3929(7) 0.3667(3) 0.073(3) Uani 1 1 d . . .
C11 C 0.6198(3) 0.3146(8) 0.3394(3) 0.075(3) Uani 1 1 d . . .
H11 H 0.5956 0.2776 0.3238 0.090 Uiso 1 1 calc R . .
C12 C 0.6669(3) 0.2922(6) 0.3351(3) 0.068(2) Uani 1 1 d . . .
H12 H 0.6750 0.2408 0.3149 0.081 Uiso 1 1 calc R . .
C13 C 0.6923(3) 0.4179(8) 0.3808(3) 0.074(2) Uani 1 1 d . . .
H13 H 0.7183 0.4576 0.3932 0.089 Uiso 1 1 calc R . .
C14 C 0.6441(3) 0.4470(9) 0.3885(3) 0.079(3) Uani 1 1 d . . .
H14 H 0.6365 0.5014 0.4077 0.095 Uiso 1 1 calc R . .
C15 C 0.4483(3) 0.3325(8) 0.3175(3) 0.079(3) Uani 1 1 d . . .
H15 H 0.4641 0.2782 0.3332 0.095 Uiso 1 1 calc R . .
C16 C 0.4442(4) 0.3275(8) 0.2762(4) 0.093(3) Uani 1 1 d . . .
H16 H 0.4572 0.2714 0.2597 0.111 Uiso 1 1 calc R . .
C17 C 0.4188(4) 0.4156(9) 0.2631(3) 0.089(3) Uani 1 1 d . . .
H17 H 0.4092 0.4316 0.2364 0.106 Uiso 1 1 calc R . .
C18 C 0.4092(3) 0.4808(8) 0.2989(3) 0.083(3) Uani 1 1 d . . .
C19 C 0.3830(3) 0.5735(8) 0.3018(3) 0.081(3) Uani 1 1 d . . .
C20 C 0.3717(3) 0.6254(9) 0.3376(3) 0.084(3) Uani 1 1 d . . .
C21 C 0.3378(3) 0.7142(7) 0.3427(3) 0.074(2) Uani 1 1 d . . .
H21 H 0.3194 0.7494 0.3221 0.088 Uiso 1 1 calc R . .
C22 C 0.3368(3) 0.7384(8) 0.3824(3) 0.087(3) Uani 1 1 d . . .
H22 H 0.3182 0.7942 0.3950 0.104 Uiso 1 1 calc R . .
C23 C 0.3688(3) 0.6645(8) 0.4010(3) 0.074(3) Uani 1 1 d . . .
H23 H 0.3758 0.6633 0.4289 0.089 Uiso 1 1 calc R . .
C24 C 0.3598(4) 0.6219(10) 0.2646(3) 0.093(3) Uani 1 1 d . . .
C25 C 0.3239(4) 0.5612(9) 0.2440(3) 0.092(3) Uani 1 1 d . . .
H25 H 0.3136 0.4916 0.2531 0.111 Uiso 1 1 calc R . .
C26 C 0.3037(5) 0.6091(13) 0.2090(3) 0.114(4) Uani 1 1 d . . .
H26 H 0.2785 0.5701 0.1951 0.137 Uiso 1 1 calc R . .
C27 C 0.3512(5) 0.7596(9) 0.2159(3) 0.100(3) Uani 1 1 d . . .
H27 H 0.3589 0.8307 0.2068 0.119 Uiso 1 1 calc R . .
C28 C 0.3760(5) 0.7217(10) 0.2504(3) 0.100(4) Uani 1 1 d . . .
H28 H 0.4019 0.7615 0.2630 0.120 Uiso 1 1 calc R . .
C29 C 0.3428(4) 0.3462(9) 0.3739(3) 0.090(3) Uani 1 1 d . . .
H29 H 0.3477 0.3477 0.3458 0.108 Uiso 1 1 calc R . .
C30 C 0.3039(4) 0.2899(11) 0.3932(4) 0.108(4) Uani 1 1 d . . .
H30 H 0.2777 0.2502 0.3810 0.130 Uiso 1 1 calc R . .
C31 C 0.3119(3) 0.3049(10) 0.4333(3) 0.092(3) Uani 1 1 d . . .
H31 H 0.2928 0.2750 0.4545 0.111 Uiso 1 1 calc R . .
C32 C 0.3538(3) 0.3730(8) 0.4374(3) 0.068(2) Uani 1 1 d . . .
C33 C 0.3731(3) 0.4131(8) 0.4719(3) 0.073(3) Uani 1 1 d . . .
C34 C 0.4142(3) 0.4936(8) 0.4744(3) 0.076(3) Uani 1 1 d . . .
C35 C 0.4318(3) 0.5440(8) 0.5078(3) 0.073(3) Uani 1 1 d . . .
H35 H 0.4215 0.5315 0.5347 0.087 Uiso 1 1 calc R . .
C36 C 0.4677(3) 0.6173(8) 0.4951(3) 0.075(3) Uani 1 1 d . . .
H36 H 0.4859 0.6675 0.5110 0.090 Uiso 1 1 calc R . .
C37 C 0.4711(3) 0.6009(7) 0.4543(3) 0.067(2) Uani 1 1 d . . .
H37 H 0.4934 0.6393 0.4373 0.080 Uiso 1 1 calc R . .
C38 C 0.3530(3) 0.3814(7) 0.5108(3) 0.066(2) Uani 1 1 d . . .
C39 C 0.3806(3) 0.3147(9) 0.5375(3) 0.090(3) Uani 1 1 d . . .
H39 H 0.4144 0.2982 0.5320 0.108 Uiso 1 1 calc R . .
C40 C 0.3578(3) 0.2733(7) 0.5721(3) 0.075(3) Uani 1 1 d . . .
H40 H 0.3767 0.2280 0.5893 0.091 Uiso 1 1 calc R . .
C41 C 0.2858(3) 0.3634(8) 0.5568(2) 0.072(3) Uani 1 1 d . . .
H41 H 0.2533 0.3846 0.5648 0.087 Uiso 1 1 calc R . .
C42 C 0.3030(2) 0.4035(7) 0.5217(3) 0.065(2) Uani 1 1 d . . .
H42 H 0.2821 0.4454 0.5048 0.078 Uiso 1 1 calc R . .
N1 N 0.4885(3) 0.5632(6) 0.3693(2) 0.077(2) Uani 1 1 d . . .
N2 N 0.4732(2) 0.3574(7) 0.3994(2) 0.072(2) Uani 1 1 d . . .
N3 N 0.7044(2) 0.3327(5) 0.3556(2) 0.0633(18) Uani 1 1 d . . .
N4 N 0.4287(3) 0.4178(6) 0.3321(2) 0.077(2) Uani 1 1 d . . .
N5 N 0.3879(2) 0.5969(5) 0.3748(2) 0.0580(17) Uani 1 1 d . . .
N6 N 0.3170(4) 0.7024(10) 0.1945(3) 0.101(3) Uani 1 1 d . . .
N7 N 0.3716(2) 0.3964(9) 0.4002(3) 0.096(3) Uani 1 1 d . . .
N8 N 0.4391(2) 0.5242(6) 0.4410(2) 0.0618(19) Uani 1 1 d . . .
N9 N 0.3114(3) 0.2942(6) 0.5818(2) 0.0708(19) Uani 1 1 d . . .
B1 B 0.8339(6) 0.5140(13) 0.3698(6) 0.157(10) Uani 1 1 d D . .
F1 F 0.7898(3) 0.5531(7) 0.3528(3) 0.165(3) Uani 1 1 d D A .
F2 F 0.8480(7) 0.4154(8) 0.3683(5) 0.124(8) Uani 0.630(18) 1 d P A 1
F3 F 0.8464(7) 0.5995(14) 0.3936(5) 0.146(6) Uani 0.630(18) 1 d P A 1
F4 F 0.8651(8) 0.5502(15) 0.3309(7) 0.219(11) Uani 0.630(18) 1 d P A 1
F5 F 0.8116(6) 0.4713(15) 0.4055(7) 0.150(13) Uani 0.370(18) 1 d PDU A 2
F6 F 0.8528(11) 0.425(2) 0.3498(9) 0.22(3) Uani 0.370(18) 1 d PD A 2
F7 F 0.8730(7) 0.5804(18) 0.3762(11) 0.147(14) Uani 0.370(18) 1 d PD A 2

loop_
_atom_site_aniso_label
_atom_site_aniso_U_11
_atom_site_aniso_U_22
_atom_site_aniso_U_33
_atom_site_aniso_U_23
_atom_site_aniso_U_13
_atom_site_aniso_U_12
Ag1 0.0508(4) 0.0850(5) 0.0725(5) -0.0051(3) -0.0034(3) 0.0335(3)
Co1 0.0351(6) 0.0930(9) 0.0789(8) 0.0234(7) 0.0118(5) 0.0288(5)
C1 0.057(5) 0.091(7) 0.080(6) 0.032(5) 0.009(4) 0.014(5)
C2 0.060(6) 0.069(6) 0.127(8) 0.043(6) 0.029(5) 0.013(5)
C3 0.067(6) 0.059(5) 0.115(7) 0.042(5) 0.049(5) 0.015(4)
C4 0.041(5) 0.118(8) 0.091(7) 0.018(6) 0.018(4) 0.042(5)
C5 0.031(4) 0.097(7) 0.079(6) 0.014(5) 0.012(4) 0.030(4)
C6 0.042(5) 0.080(6) 0.096(7) 0.021(5) 0.014(4) 0.020(4)
C7 0.051(5) 0.057(5) 0.113(7) 0.022(5) 0.019(5) 0.016(4)
C8 0.046(5) 0.065(5) 0.095(6) 0.019(5) 0.017(4) 0.002(4)
C9 0.052(5) 0.082(6) 0.096(7) 0.029(5) 0.015(5) 0.021(5)
C10 0.042(5) 0.086(6) 0.090(6) 0.033(5) 0.031(4) 0.029(4)
C11 0.046(5) 0.077(6) 0.101(7) 0.023(5) 0.022(5) 0.014(4)
C12 0.041(5) 0.043(4) 0.119(7) 0.018(4) 0.008(5) 0.006(4)
C13 0.050(5) 0.086(6) 0.087(6) -0.006(5) 0.018(5) -0.001(4)
C14 0.036(5) 0.129(8) 0.072(6) 0.021(5) 0.011(4) 0.021(5)
C15 0.065(6) 0.070(6) 0.102(8) 0.033(6) 0.012(5) 0.016(5)
C16 0.096(8) 0.067(6) 0.115(9) 0.008(6) 0.022(6) 0.021(6)
C17 0.097(8) 0.093(7) 0.076(7) 0.010(6) 0.010(6) 0.009(6)
C18 0.051(5) 0.108(7) 0.089(7) 0.034(6) 0.014(5) 0.027(5)
C19 0.074(6) 0.104(7) 0.067(6) 0.013(5) 0.004(5) 0.036(6)
C20 0.064(6) 0.119(8) 0.070(6) 0.021(6) -0.004(5) 0.039(6)
C21 0.059(5) 0.070(6) 0.092(7) 0.008(5) -0.015(5) 0.031(4)
C22 0.060(6) 0.109(8) 0.093(8) 0.000(6) -0.014(5) 0.042(5)
C23 0.049(5) 0.106(7) 0.068(6) -0.008(5) -0.004(4) 0.030(5)
C24 0.103(8) 0.109(9) 0.066(6) 0.004(6) -0.006(6) 0.020(7)
C25 0.092(8) 0.093(7) 0.092(8) 0.019(6) -0.002(6) 0.025(6)
C26 0.106(9) 0.144(12) 0.091(9) 0.004(8) -0.013(7) 0.033(9)
C27 0.134(10) 0.084(7) 0.081(8) -0.006(6) 0.004(7) 0.023(7)
C28 0.121(9) 0.114(9) 0.066(7) 0.014(6) -0.014(6) 0.042(7)
C29 0.062(6) 0.120(9) 0.087(7) 0.015(6) 0.007(6) 0.015(6)
C30 0.048(6) 0.159(11) 0.117(10) -0.001(8) 0.005(6) 0.018(7)
C31 0.037(5) 0.150(10) 0.090(8) 0.007(7) 0.015(5) 0.014(6)
C32 0.029(4) 0.104(7) 0.072(6) 0.043(5) 0.003(4) 0.010(4)
C33 0.030(4) 0.109(7) 0.081(7) 0.032(5) 0.018(4) 0.030(5)
C34 0.046(5) 0.110(7) 0.071(6) 0.011(6) 0.014(5) 0.044(5)
C35 0.046(5) 0.095(7) 0.077(6) 0.027(5) 0.019(4) 0.043(5)
C36 0.025(4) 0.107(7) 0.092(7) 0.034(6) 0.007(4) 0.022(4)
C37 0.027(4) 0.089(6) 0.084(7) 0.030(5) 0.014(4) 0.019(4)
C38 0.035(4) 0.069(5) 0.094(6) 0.031(5) 0.004(4) 0.002(4)
C39 0.058(5) 0.125(8) 0.086(7) 0.034(6) 0.019(5) 0.046(6)
C40 0.057(5) 0.075(6) 0.095(7) 0.031(5) 0.013(5) 0.019(4)
C41 0.028(4) 0.127(8) 0.062(5) 0.002(5) 0.012(4) 0.018(5)
C42 0.018(3) 0.093(6) 0.084(6) 0.007(5) 0.006(4) 0.013(4)
N1 0.063(4) 0.084(5) 0.082(5) 0.035(4) 0.030(4) 0.045(4)
N2 0.025(3) 0.106(6) 0.086(5) 0.030(4) 0.012(3) 0.023(3)
N3 0.040(4) 0.063(4) 0.087(5) 0.017(4) 0.017(3) 0.020(3)
N4 0.081(5) 0.057(4) 0.094(6) 0.018(4) 0.014(4) 0.023(4)
N5 0.032(3) 0.069(4) 0.073(4) 0.012(3) 0.005(3) 0.017(3)
N6 0.110(8) 0.108(7) 0.086(6) -0.002(6) 0.001(6) 0.060(6)
N7 0.020(3) 0.177(9) 0.089(6) 0.012(6) 0.000(4) 0.016(4)
N8 0.028(3) 0.083(5) 0.075(5) 0.038(4) 0.011(3) 0.020(3)
N9 0.063(5) 0.070(4) 0.080(5) 0.013(4) 0.008(4) -0.003(4)
B1 0.140(18) 0.099(14) 0.23(3) -0.017(14) -0.101(19) -0.033(13)
F1 0.113(6) 0.132(6) 0.249(10) -0.013(6) -0.018(6) -0.057(5)
F2 0.191(19) 0.061(7) 0.120(13) 0.032(6) -0.063(12) -0.023(8)
F3 0.103(12) 0.163(13) 0.171(13) 0.048(10) -0.024(10) -0.061(11)
F4 0.245(19) 0.168(14) 0.24(2) 0.071(14) 0.167(17) 0.113(13)
F5 0.100(14) 0.085(14) 0.26(3) 0.106(17) 0.028(15) -0.040(10)
F6 0.12(2) 0.44(8) 0.11(3) -0.09(3) 0.06(2) -0.04(3)
F7 0.033(10) 0.123(16) 0.29(4) 0.04(2) -0.025(16) -0.038(11)

loop_
_atom_type_symbol
_atom_type_description
_atom_type_scat_dispersion_real
_atom_type_scat_dispersion_imag
_atom_type_scat_source
C C 0.0033 0.0016 'International Tables Vol C Tables 4.2.6.8 and 6.1.1.4'
H H 0.0000 0.0000 'International Tables Vol C Tables 4.2.6.8 and 6.1.1.4'
N N 0.0061 0.0033 'International Tables Vol C Tables 4.2.6.8 and 6.1.1.4'
F F 0.0171 0.0103 'International Tables Vol C Tables 4.2.6.8 and 6.1.1.4'
Co Co 0.3494 0.9721 'International Tables Vol C Tables 4.2.6.8 and 6.1.1.4'
Ag Ag -0.8971 1.1015 'International Tables Vol C Tables 4.2.6.8 and 6.1.1.4'
B B 0.0013 0.0007 'International Tables Vol C Tables 4.2.6.8 and 6.1.1.4'

loop_
_geom_angle_atom_site_label_1
_geom_angle_atom_site_label_2
_geom_angle_atom_site_label_3
_geom_angle
_geom_angle_site_symmetry_1
_geom_angle_site_symmetry_3
N3 Ag1 N6 120.1(3) . 6_656
N3 Ag1 N9 122.5(3) . 4_556
N6 Ag1 N9 115.7(3) 6_656 4_556
N2 Co1 N5 178.1(3) . .
N2 Co1 N8 87.4(3) . .
N5 Co1 N8 91.1(3) . .
N2 Co1 N7 92.4(3) . .
N5 Co1 N7 86.3(3) . .
N8 Co1 N7 91.1(3) . .
N2 Co1 N4 87.0(3) . .
N5 Co1 N4 94.5(3) . .
N8 Co1 N4 174.3(3) . .
N7 Co1 N4 90.0(4) . .
N2 Co1 N1 91.4(3) . .
N5 Co1 N1 90.0(3) . .
N8 Co1 N1 91.4(3) . .
N7 Co1 N1 175.6(3) . .
N4 Co1 N1 87.9(3) . .
N1 C1 C2 112.3(8) . .
N1 C1 H1 123.9 . .
C2 C1 H1 123.9 . .
C3 C2 C1 105.1(8) . .
C3 C2 H2 127.5 . .
C1 C2 H2 127.5 . .
C4 C3 C2 109.0(8) . .
C4 C3 H3 125.5 . .
C2 C3 H3 125.5 . .
C3 C4 N1 109.8(8) . .
C3 C4 C5 128.9(7) . .
N1 C4 C5 121.2(8) . .
C6 C5 C4 127.4(7) . .
C6 C5 C10 115.9(7) . .
C4 C5 C10 116.7(8) . .
C5 C6 N2 122.7(7) . .
C5 C6 C7 128.1(7) . .
N2 C6 C7 109.2(8) . .
C8 C7 C6 106.6(7) . .
C8 C7 H7 126.7 . .
C6 C7 H7 126.7 . .
C7 C8 C9 107.3(7) . .
C7 C8 H8 126.4 . .
C9 C8 H8 126.4 . .
C8 C9 N2 113.0(7) . .
C8 C9 H9 123.5 . .
N2 C9 H9 123.5 . .
C11 C10 C14 117.4(7) . .
C11 C10 C5 122.7(9) . .
C14 C10 C5 119.9(8) . .
C12 C11 C10 119.3(10) . .
C12 C11 H11 120.4 . .
C10 C11 H11 120.4 . .
C11 C12 N3 127.4(10) . .
C11 C12 H12 116.3 . .
N3 C12 H12 116.3 . .
C14 C13 N3 122.4(9) . .
C14 C13 H13 118.8 . .
N3 C13 H13 118.8 . .
C13 C14 C10 117.9(9) . .
C13 C14 H14 121.1 . .
C10 C14 H14 121.1 . .
N4 C15 C16 112.6(8) . .
N4 C15 H15 123.7 . .
C16 C15 H15 123.7 . .
C17 C16 C15 109.0(9) . .
C17 C16 H16 125.5 . .
C15 C16 H16 125.5 . .
C16 C17 C18 105.5(9) . .
C16 C17 H17 127.2 . .
C18 C17 H17 127.2 . .
C19 C18 N4 126.0(9) . .
C19 C18 C17 128.3(9) . .
N4 C18 C17 105.4(8) . .
C18 C19 C20 124.7(9) . .
C18 C19 C24 119.4(9) . .
C20 C19 C24 115.7(8) . .
N5 C20 C19 126.6(8) . .
N5 C20 C21 107.0(8) . .
C19 C20 C21 126.3(8) . .
C22 C21 C20 107.1(8) . .
C22 C21 H21 126.5 . .
C20 C21 H21 126.5 . .
C21 C22 C23 106.1(8) . .
C21 C22 H22 126.9 . .
C23 C22 H22 126.9 . .
N5 C23 C22 111.1(8) . .
N5 C23 H23 124.4 . .
C22 C23 H23 124.4 . .
C28 C24 C25 121.5(10) . .
C28 C24 C19 120.0(11) . .
C25 C24 C19 118.4(11) . .
C24 C25 C26 116.4(11) . .
C24 C25 H25 121.8 . .
C26 C25 H25 121.8 . .
N6 C26 C25 124.7(13) . .
N6 C26 H26 117.6 . .
C25 C26 H26 117.6 . .
N6 C27 C28 125.1(11) . .
N6 C27 H27 117.4 . .
C28 C27 H27 117.4 . .
C24 C28 C27 115.0(12) . .
C24 C28 H28 122.5 . .
C27 C28 H28 122.5 . .
N7 C29 C30 111.2(10) . .
N7 C29 H29 124.4 . .
C30 C29 H29 124.4 . .
C31 C30 C29 105.2(11) . .
C31 C30 H30 127.4 . .
C29 C30 H30 127.4 . .
C30 C31 C32 107.5(9) . .
C30 C31 H31 126.2 . .
C32 C31 H31 126.2 . .
C33 C32 N7 124.3(8) . .
C33 C32 C31 127.1(8) . .
N7 C32 C31 108.5(9) . .
C32 C33 C38 121.1(8) . .
C32 C33 C34 125.1(8) . .
C38 C33 C34 113.7(9) . .
N8 C34 C35 112.0(9) . .
N8 C34 C33 120.4(9) . .
C35 C34 C33 127.6(9) . .
C34 C35 C36 106.8(9) . .
C34 C35 H35 126.6 . .
C36 C35 H35 126.6 . .
C37 C36 C35 104.6(9) . .
C37 C36 H36 127.7 . .
C35 C36 H36 127.7 . .
N8 C37 C36 112.5(8) . .
N8 C37 H37 123.7 . .
C36 C37 H37 123.7 . .
C39 C38 C42 116.4(7) . .
C39 C38 C33 121.4(7) . .
C42 C38 C33 121.8(7) . .
C40 C39 C38 119.8(8) . .
C40 C39 H39 120.1 . .
C38 C39 H39 120.1 . .
N9 C40 C39 123.2(8) . .
N9 C40 H40 118.4 . .
C39 C40 H40 118.4 . .
C42 C41 N9 125.4(7) . .
C42 C41 H41 117.3 . .
N9 C41 H41 117.3 . .
C41 C42 C38 118.4(7) . .
C41 C42 H42 120.8 . .
C38 C42 H42 120.8 . .
C1 N1 C4 103.8(8) . .
C1 N1 Co1 128.2(6) . .
C4 N1 Co1 127.4(6) . .
C9 N2 C6 103.9(7) . .
C9 N2 Co1 127.3(5) . .
C6 N2 Co1 128.8(6) . .
C12 N3 C13 115.0(7) . .
C12 N3 Ag1 125.5(5) . .
C13 N3 Ag1 118.8(6) . .
C15 N4 C18 107.4(8) . .
C15 N4 Co1 130.3(7) . .
C18 N4 Co1 121.6(6) . .
C23 N5 C20 108.6(7) . .
C23 N5 Co1 126.4(6) . .
C20 N5 Co1 125.0(6) . .
C26 N6 C27 116.9(11) . .
C26 N6 Ag1 117.8(10) . 6_566
C27 N6 Ag1 125.2(9) . 6_566
C29 N7 C32 107.4(9) . .
C29 N7 Co1 124.4(7) . .
C32 N7 Co1 127.9(7) . .
C37 N8 C34 103.9(8) . .
C37 N8 Co1 126.2(5) . .
C34 N8 Co1 129.9(7) . .
C40 N9 C41 116.5(7) . .
C40 N9 Ag1 121.8(6) . 4_456
C41 N9 Ag1 121.2(5) . 4_456
F2 B1 F7 110.8(17) . .
F2 B1 F3 133.5(15) . .
F7 B1 F3 41.1(13) . .
F2 B1 F6 27.5(14) . .
F7 B1 F6 106(2) . .
F3 B1 F6 143.8(19) . .
F2 B1 F1 124.3(13) . .
F7 B1 F1 121.0(15) . .
F3 B1 F1 100.2(14) . .
F6 B1 F1 113.0(18) . .
F2 B1 F5 78.8(15) . .
F7 B1 F5 114.5(19) . .
F3 B1 F5 84.3(14) . .
F6 B1 F5 105.1(17) . .
F1 B1 F5 96.2(14) . .
F2 B1 F4 94.6(15) . .
F7 B1 F4 63.6(18) . .
F3 B1 F4 97.4(14) . .
F6 B1 F4 69.0(18) . .
F1 B1 F4 91.1(13) . .
F5 B1 F4 172.1(16) . .

loop_
_geom_bond_atom_site_label_1
_geom_bond_atom_site_label_2
_geom_bond_distance
_geom_bond_site_symmetry_2
Ag1 N3 2.195(6) .
Ag1 N6 2.211(9) 6_656
Ag1 N9 2.237(7) 4_556
Co1 N2 1.900(7) .
Co1 N5 1.928(6) .
Co1 N8 1.928(7) .
Co1 N7 1.946(8) .
Co1 N4 1.951(8) .
Co1 N1 1.954(8) .
C1 N1 1.337(11) .
C1 C2 1.379(12) .
C1 H1 0.9500 .
C2 C3 1.349(11) .
C2 H2 0.9500 .
C3 C4 1.344(12) .
C3 H3 0.9500 .
C4 N1 1.390(10) .
C4 C5 1.415(13) .
C5 C6 1.353(12) .
C5 C10 1.508(10) .
C6 N2 1.399(9) .
C6 C7 1.441(11) .
C7 C8 1.363(11) .
C7 H7 0.9500 .
C8 C9 1.374(11) .
C8 H8 0.9500 .
C9 N2 1.376(11) .
C9 H9 0.9500 .
C10 C11 1.382(13) .
C10 C14 1.431(13) .
C11 C12 1.305(11) .
C11 H11 0.9500 .
C12 N3 1.319(11) .
C12 H12 0.9500 .
C13 C14 1.371(11) .
C13 N3 1.384(11) .
C13 H13 0.9500 .
C14 H14 0.9500 .
C15 N4 1.275(11) .
C15 C16 1.383(14) .
C15 H15 0.9500 .
C16 C17 1.356(13) .
C16 H16 0.9500 .
C17 C18 1.462(14) .
C17 H17 0.9500 .
C18 C19 1.345(13) .
C18 N4 1.452(11) .
C19 C20 1.387(13) .
C19 C24 1.515(13) .
C20 N5 1.363(10) .
C20 C21 1.437(12) .
C21 C22 1.361(14) .
C21 H21 0.9500 .
C22 C23 1.399(11) .
C22 H22 0.9500 .
C23 N5 1.312(10) .
C23 H23 0.9500 .
C24 C28 1.388(16) .
C24 C25 1.402(15) .
C25 C26 1.418(15) .
C25 H25 0.9500 .
C26 N6 1.298(16) .
C26 H26 0.9500 .
C27 N6 1.360(15) .
C27 C28 1.411(15) .
C27 H27 0.9500 .
C28 H28 0.9500 .
C29 N7 1.322(13) .
C29 C30 1.413(15) .
C29 H29 0.9500 .
C30 C31 1.366(14) .
C30 H30 0.9500 .
C31 C32 1.413(13) .
C31 H31 0.9500 .
C32 C33 1.357(13) .
C32 N7 1.361(10) .
C33 C38 1.460(11) .
C33 C34 1.490(14) .
C34 N8 1.356(10) .
C34 C35 1.361(13) .
C35 C36 1.388(12) .
C35 H35 0.9500 .
C36 C37 1.382(12) .
C36 H36 0.9500 .
C37 N8 1.352(11) .
C37 H37 0.9500 .
C38 C39 1.422(11) .
C38 C42 1.423(10) .
C39 C40 1.402(12) .
C39 H39 0.9500 .
C40 N9 1.315(11) .
C40 H40 0.9500 .
C41 C42 1.352(11) .
C41 N9 1.379(11) .
C41 H41 0.9500 .
C42 H42 0.9500 .
N6 Ag1 2.211(9) 6_566
N9 Ag1 2.237(7) 4_456
B1 F2 1.27(2) .
B1 F7 1.349(16) .
B1 F3 1.36(2) .
B1 F6 1.383(17) .
B1 F1 1.403(14) .
B1 F5 1.435(17) .
B1 F4 1.61(2) .

loop_
_geom_torsion_atom_site_label_1
_geom_torsion_atom_site_label_2
_geom_torsion_atom_site_label_3
_geom_torsion_atom_site_label_4
_geom_torsion
_geom_torsion_site_symmetry_1
_geom_torsion_site_symmetry_4
N1 C1 C2 C3 -0.6(13) . .
C1 C2 C3 C4 0.7(13) . .
C2 C3 C4 N1 -0.5(13) . .
C2 C3 C4 C5 -177.9(11) . .
C3 C4 C5 C6 177.8(11) . .
N1 C4 C5 C6 0.6(16) . .
C3 C4 C5 C10 -1.1(16) . .
N1 C4 C5 C10 -178.2(9) . .
C4 C5 C6 N2 3.3(16) . .
C10 C5 C6 N2 -177.8(9) . .
C4 C5 C6 C7 -178.7(10) . .
C10 C5 C6 C7 0.1(15) . .
C5 C6 C7 C8 -178.2(10) . .
N2 C6 C7 C8 -0.1(11) . .
C6 C7 C8 C9 -0.6(11) . .
C7 C8 C9 N2 1.1(12) . .
C6 C5 C10 C11 67.5(11) . .
C4 C5 C10 C11 -113.5(10) . .
C6 C5 C10 C14 -112.3(10) . .
C4 C5 C10 C14 66.6(11) . .
C14 C10 C11 C12 1.3(12) . .
C5 C10 C11 C12 -178.6(8) . .
C10 C11 C12 N3 3.3(14) . .
N3 C13 C14 C10 -5.7(13) . .
C11 C10 C14 C13 0.1(12) . .
C5 C10 C14 C13 179.9(8) . .
N4 C15 C16 C17 -1.6(13) . .
C15 C16 C17 C18 3.0(12) . .
C16 C17 C18 C19 -176.5(10) . .
C16 C17 C18 N4 -3.3(11) . .
N4 C18 C19 C20 1.9(17) . .
C17 C18 C19 C20 173.8(10) . .
N4 C18 C19 C24 -172.4(9) . .
C17 C18 C19 C24 -0.5(16) . .
C18 C19 C20 N5 5.3(18) . .
C24 C19 C20 N5 179.8(10) . .
C18 C19 C20 C21 -169.7(10) . .
C24 C19 C20 C21 4.8(16) . .
N5 C20 C21 C22 2.7(11) . .
C19 C20 C21 C22 178.5(11) . .
C20 C21 C22 C23 -1.0(11) . .
C21 C22 C23 N5 -1.1(11) . .
C18 C19 C24 C28 -114.9(12) . .
C20 C19 C24 C28 70.3(13) . .
C18 C19 C24 C25 61.8(14) . .
C20 C19 C24 C25 -113.0(11) . .
C28 C24 C25 C26 -2.5(16) . .
C19 C24 C25 C26 -179.1(9) . .
C24 C25 C26 N6 1.9(17) . .
C25 C24 C28 C27 4.4(16) . .
C19 C24 C28 C27 -179.0(9) . .
N6 C27 C28 C24 -6.1(16) . .
N7 C29 C30 C31 -2.7(13) . .
C29 C30 C31 C32 2.5(12) . .
C30 C31 C32 C33 176.2(9) . .
C30 C31 C32 N7 -1.6(11) . .
N7 C32 C33 C38 -177.9(8) . .
C31 C32 C33 C38 4.6(14) . .
N7 C32 C33 C34 4.0(13) . .
C31 C32 C33 C34 -173.4(8) . .
C32 C33 C34 N8 -7.0(12) . .
C38 C33 C34 N8 174.8(7) . .
C32 C33 C34 C35 173.3(8) . .
C38 C33 C34 C35 -4.9(11) . .
N8 C34 C35 C36 4.4(9) . .
C33 C34 C35 C36 -175.8(7) . .
C34 C35 C36 C37 -3.2(8) . .
C35 C36 C37 N8 1.1(8) . .
C32 C33 C38 C39 110.2(10) . .
C34 C33 C38 C39 -71.5(11) . .
C32 C33 C38 C42 -61.5(12) . .
C34 C33 C38 C42 116.8(9) . .
C42 C38 C39 C40 1.0(15) . .
C33 C38 C39 C40 -171.1(10) . .
C38 C39 C40 N9 -1.0(17) . .
N9 C41 C42 C38 -5.9(14) . .
C39 C38 C42 C41 2.2(13) . .
C33 C38 C42 C41 174.3(9) . .
C2 C1 N1 C4 0.3(11) . .
C2 C1 N1 Co1 -171.6(7) . .
C3 C4 N1 C1 0.2(11) . .
C5 C4 N1 C1 177.8(9) . .
C3 C4 N1 Co1 172.1(7) . .
C5 C4 N1 Co1 -10.3(14) . .
N2 Co1 N1 C1 -177.9(8) . .
N5 Co1 N1 C1 0.7(8) . .
N8 Co1 N1 C1 -90.5(8) . .
N7 Co1 N1 C1 34(5) . .
N4 Co1 N1 C1 95.2(8) . .
N2 Co1 N1 C4 12.0(8) . .
N5 Co1 N1 C4 -169.4(8) . .
N8 Co1 N1 C4 99.5(8) . .
N7 Co1 N1 C4 -136(5) . .
N4 Co1 N1 C4 -74.9(8) . .
C8 C9 N2 C6 -1.1(11) . .
C8 C9 N2 Co1 175.2(7) . .
C5 C6 N2 C9 178.9(9) . .
C7 C6 N2 C9 0.6(11) . .
C5 C6 N2 Co1 2.7(14) . .
C7 C6 N2 Co1 -175.6(6) . .
N5 Co1 N2 C9 43(10) . .
N8 Co1 N2 C9 84.9(8) . .
N7 Co1 N2 C9 -6.1(9) . .
N4 Co1 N2 C9 -95.9(8) . .
N1 Co1 N2 C9 176.3(8) . .
N5 Co1 N2 C6 -142(9) . .
N8 Co1 N2 C6 -99.7(8) . .
N7 Co1 N2 C6 169.3(8) . .
N4 Co1 N2 C6 79.4(8) . .
N1 Co1 N2 C6 -8.4(8) . .
C11 C12 N3 C13 -8.6(12) . .
C11 C12 N3 Ag1 161.1(7) . .
C14 C13 N3 C12 9.5(12) . .
C14 C13 N3 Ag1 -160.8(7) . .
N6 Ag1 N3 C12 46.5(8) 6_656 .
N9 Ag1 N3 C12 -118.2(7) 4_556 .
N6 Ag1 N3 C13 -144.2(7) 6_656 .
N9 Ag1 N3 C13 51.1(7) 4_556 .
C16 C15 N4 C18 -0.6(11) . .
C16 C15 N4 Co1 -170.4(7) . .
C19 C18 N4 C15 175.8(10) . .
C17 C18 N4 C15 2.4(10) . .
C19 C18 N4 Co1 -13.3(13) . .
C17 C18 N4 Co1 173.3(6) . .
N2 Co1 N4 C15 1.3(8) . .
N5 Co1 N4 C15 -177.4(8) . .
N8 Co1 N4 C15 10(4) . .
N7 Co1 N4 C15 -91.1(9) . .
N1 Co1 N4 C15 92.8(8) . .
N2 Co1 N4 C18 -167.2(7) . .
N5 Co1 N4 C18 14.0(7) . .
N8 Co1 N4 C18 -158(3) . .
N7 Co1 N4 C18 100.4(7) . .
N1 Co1 N4 C18 -75.7(7) . .
C22 C23 N5 C20 2.9(11) . .
C22 C23 N5 Co1 -176.8(6) . .
C19 C20 N5 C23 -179.2(10) . .
C21 C20 N5 C23 -3.4(10) . .
C19 C20 N5 Co1 0.5(14) . .
C21 C20 N5 Co1 176.3(6) . .
N2 Co1 N5 C23 32(10) . .
N8 Co1 N5 C23 -9.8(7) . .
N7 Co1 N5 C23 81.3(7) . .
N4 Co1 N5 C23 171.0(7) . .
N1 Co1 N5 C23 -101.2(7) . .
N2 Co1 N5 C20 -147(10) . .
N8 Co1 N5 C20 170.6(7) . .
N7 Co1 N5 C20 -98.4(7) . .
N4 Co1 N5 C20 -8.6(7) . .
N1 Co1 N5 C20 79.2(7) . .
C25 C26 N6 C27 -3.3(17) . .
C25 C26 N6 Ag1 -178.9(9) . 6_566
C28 C27 N6 C26 5.6(17) . .
C28 C27 N6 Ag1 -179.2(8) . 6_566
C30 C29 N7 C32 1.7(12) . .
C30 C29 N7 Co1 176.6(7) . .
C33 C32 N7 C29 -178.0(9) . .
C31 C32 N7 C29 -0.1(11) . .
C33 C32 N7 Co1 7.4(13) . .
C31 C32 N7 Co1 -174.7(7) . .
N2 Co1 N7 C29 -97.8(9) . .
N5 Co1 N7 C29 83.7(9) . .
N8 Co1 N7 C29 174.7(9) . .
N4 Co1 N7 C29 -10.8(9) . .
N1 Co1 N7 C29 51(5) . .
N2 Co1 N7 C32 76.0(9) . .
N5 Co1 N7 C32 -102.5(9) . .
N8 Co1 N7 C32 -11.5(9) . .
N4 Co1 N7 C32 163.0(9) . .
N1 Co1 N7 C32 -136(4) . .
C36 C37 N8 C34 1.4(8) . .
C36 C37 N8 Co1 179.8(5) . .
C35 C34 N8 C37 -3.6(8) . .
C33 C34 N8 C37 176.6(7) . .
C35 C34 N8 Co1 178.1(5) . .
C33 C34 N8 Co1 -1.6(10) . .
N2 Co1 N8 C37 98.3(6) . .
N5 Co1 N8 C37 -83.0(6) . .
N7 Co1 N8 C37 -169.3(6) . .
N4 Co1 N8 C37 89(3) . .
N1 Co1 N8 C37 7.0(6) . .
N2 Co1 N8 C34 -83.8(6) . .
N5 Co1 N8 C34 94.9(6) . .
N7 Co1 N8 C34 8.6(7) . .
N4 Co1 N8 C34 -93(3) . .
N1 Co1 N8 C34 -175.1(6) . .
C39 C40 N9 C41 -2.3(15) . .
C39 C40 N9 Ag1 -174.2(8) . 4_456
C42 C41 N9 C40 5.9(14) . .
C42 C41 N9 Ag1 177.9(7) . 4_456

loop_
_platon_squeeze_void_nr
_platon_squeeze_void_average_x
_platon_squeeze_void_average_y
_platon_squeeze_void_average_z
_platon_squeeze_void_volume
_platon_squeeze_void_count_electrons
1 -0.013 0.482 0.015 4599.4 1129.0
